data_7206108
loop_
_publ_author_name
'B\;akowicz, Julia'
'Skar\.zewski, Jacek'
'Turowska-Tyrk, Ilona'

_publ_section_title
;
 Photo-induced structural changes in two crystal forms with different
 numbers of independent molecules
;
_journal_issue 13
_journal_name_full CrystEngComm
_journal_page_first 4332
_journal_paper_doi 10.1039/c0ce00795a
_journal_volume 13
_journal_year 2011
_chemical_formula_sum 'C33 H39 N O4'
_chemical_formula_weight 513.65
_chemical_name_systematic
;
?
;
_space_group_IT_number 33
_symmetry_cell_setting orthorhombic
_symmetry_space_group_name_Hall 'P 2c -2n'
_symmetry_space_group_name_H-M 'P n a 21'
_atom_sites_solution_hydrogens geom
_atom_sites_solution_primary direct
_atom_sites_solution_secondary difmap
_audit_creation_method SHELXL-97
_cell_angle_alpha 90.00
_cell_angle_beta 90.00
_cell_angle_gamma 90.00
_cell_formula_units_Z 8
_cell_length_a 22.179(4)
_cell_length_b 9.3739(17)
_cell_length_c 28.978(6)
_cell_measurement_reflns_used 1000
_cell_measurement_temperature 299(2)
_cell_measurement_theta_max 13.18
_cell_measurement_theta_min 3.66
_cell_volume 6025(2)
_computing_cell_refinement 'CRYSALIS (Oxford Diffraction, 2003)'
_computing_data_collection 'CRYSALIS (Oxford Diffraction, 2003)'
_computing_data_reduction 'CRYSALIS (Oxford Diffraction, 2003)'
_computing_molecular_graphics 'ORTEP-3 for Windows (Farrugia, 1997)'
_computing_publication_material 'SXELXL97 (Sheldrick, 2008)'
_computing_structure_refinement 'SHELXL97 (Sheldrick, 2008)'
_computing_structure_solution 'SHELXS97 (Sheldrick, 2008)'
_diffrn_ambient_temperature 299(2)
_diffrn_measured_fraction_theta_full 0.995
_diffrn_measured_fraction_theta_max 0.995
_diffrn_measurement_device_type 'KM4CCD diffractometer'
_diffrn_measurement_method '\w scans'
_diffrn_radiation_monochromator graphite
_diffrn_radiation_source 'fine-focus sealed tube'
_diffrn_radiation_type MoK\a
_diffrn_radiation_wavelength 0.71073
_diffrn_reflns_av_R_equivalents 0.0542
_diffrn_reflns_av_sigmaI/netI 0.0395
_diffrn_reflns_limit_h_max 26
_diffrn_reflns_limit_h_min -25
_diffrn_reflns_limit_k_max 11
_diffrn_reflns_limit_k_min -8
_diffrn_reflns_limit_l_max 34
_diffrn_reflns_limit_l_min -34
_diffrn_reflns_number 28066
_diffrn_reflns_theta_full 25.00
_diffrn_reflns_theta_max 25.00
_diffrn_reflns_theta_min 4.00
_exptl_absorpt_coefficient_mu 0.073
_exptl_absorpt_correction_type none
_exptl_crystal_colour colourless
_exptl_crystal_density_diffrn 1.133
_exptl_crystal_density_method 'not measured'
_exptl_crystal_description block
_exptl_crystal_F_000 2208
_exptl_crystal_size_max 0.55
_exptl_crystal_size_mid 0.30
_exptl_crystal_size_min 0.20
_refine_diff_density_max 0.194
_refine_diff_density_min -0.198
_refine_diff_density_rms 0.038
_refine_ls_extinction_method none
_refine_ls_goodness_of_fit_ref 1.127
_refine_ls_hydrogen_treatment constr
_refine_ls_matrix_type full
_refine_ls_number_parameters 718
_refine_ls_number_reflns 5393
_refine_ls_number_restraints 578
_refine_ls_restrained_S_all 1.154
_refine_ls_R_factor_all 0.1307
_refine_ls_R_factor_gt 0.0878
_refine_ls_shift/su_max 0.000
_refine_ls_shift/su_mean 0.000
_refine_ls_structure_factor_coef Fsqd
_refine_ls_weighting_details 'calc w=1/[\s^2^(Fo^2^)+(0.1554P)^2^+0.0000P] where P=(Fo^2^+2Fc^2^)/3'
_refine_ls_weighting_scheme calc
_refine_ls_wR_factor_gt 0.2321
_refine_ls_wR_factor_ref 0.2715
_reflns_number_gt 3402
_reflns_number_total 5393
_reflns_threshold_expression >2sigma(I)
_cod_data_source_file c0ce00795a.txt
_cod_data_source_block 25.5%C,54.9%D
_cod_depositor_comments
;
The following automatic conversions were performed:

'_symmetry_cell_setting' value 'Orthorhombic' changed to
'orthorhombic' according to
/home/saulius/struct/CIF-dictionaries/cif_core.dic dictionary named
'cif_core.dic' version 2.4.1 from 2010-06-29.

Automatic conversion script
Id: cif_fix_values 1715 2011-07-08 13:25:40Z adriana 
;
_cod_database_code 7206108

loop_
_symmetry_equiv_pos_as_xyz
'x, y, z'
'-x, -y, z+1/2'
'x+1/2, -y+1/2, z'
'-x+1/2, y+1/2, z+1/2'

loop_
_atom_site_label
_atom_site_type_symbol
_atom_site_fract_x
_atom_site_fract_y
_atom_site_fract_z
_atom_site_U_iso_or_equiv
_atom_site_adp_type
_atom_site_occupancy
_atom_site_symmetry_multiplicity
_atom_site_calc_flag
_atom_site_refinement_flags
_atom_site_disorder_assembly
_atom_site_disorder_group
N1A N 0.3867(4) 0.9483(11) 0.4482(4) 0.064(3) Uani 0.745(10) 1 d PDU A 1
H1A H 0.3731 1.0339 0.4507 0.077 Uiso 0.745(10) 1 calc PR A 1
O1A O 0.1012(5) 1.1039(15) 0.3548(5) 0.121(5) Uani 0.745(10) 1 d PDU A 1
O2A O 0.3825(11) 0.7448(18) 0.4078(9) 0.076(6) Uani 0.745(10) 1 d PDU A 1
O3A O 0.5434(4) 0.9359(12) 0.4736(6) 0.143(4) Uani 0.745(10) 1 d PDU A 1
O4A O 0.4875(5) 1.0870(14) 0.4344(5) 0.096(3) Uani 0.745(10) 1 d PDU A 1
C1A C 0.1328(5) 1.0399(11) 0.2487(3) 0.085(5) Uiso 0.745(10) 1 d PD A 1
C2A C 0.1157(5) 0.9799(12) 0.2072(3) 0.093(5) Uiso 0.745(10) 1 d PD A 1
H2A H 0.1229 1.0308 0.1802 0.112 Uiso 0.745(10) 1 calc PR A 1
C3A C 0.0886(6) 0.8494(11) 0.2038(3) 0.087(4) Uiso 0.745(10) 1 d PDU A 1
C4A C 0.0788(6) 0.7739(11) 0.2440(3) 0.082(4) Uiso 0.745(10) 1 d PD A 1
H4A H 0.0616 0.6835 0.2425 0.098 Uiso 0.745(10) 1 calc PR A 1
C5A C 0.0942(5) 0.8316(9) 0.2872(3) 0.075(3) Uiso 0.745(10) 1 d PDU A 1
C6A C 0.1209(5) 0.9641(10) 0.2886(3) 0.072(5) Uiso 0.745(10) 1 d PDU A 1
C7A C 0.1369(4) 1.0274(10) 0.3348(3) 0.074(3) Uani 0.745(10) 1 d PDU A 1
C23A C 0.3594(6) 0.8578(13) 0.4196(5) 0.060(3) Uani 0.745(10) 1 d PDU A 1
C11A C 0.3014(3) 0.9061(8) 0.3995(3) 0.058(4) Uiso 0.745(10) 1 d PGDU A 1
C12A C 0.2862(3) 0.8540(8) 0.3561(3) 0.063(3) Uiso 0.745(10) 1 d PGDU A 1
H12A H 0.3121 0.7917 0.3409 0.076 Uiso 0.745(10) 1 d PG A 1
C13A C 0.2336(3) 0.8937(7) 0.3357(2) 0.068(3) Uiso 0.745(10) 1 d PGD A 1
H13A H 0.2241 0.8577 0.3067 0.082 Uiso 0.745(10) 1 d PG A 1
C8A C 0.1939(3) 0.9864(7) 0.3570(3) 0.061(2) Uiso 0.745(10) 1 d PGDU A 1
C9A C 0.2088(3) 1.0391(7) 0.4003(2) 0.069(2) Uiso 0.745(10) 1 d PGDU A 1
H9A H 0.1827 1.1013 0.4154 0.082 Uiso 0.745(10) 1 d PG A 1
C10A C 0.2620(3) 0.9992(8) 0.4209(2) 0.067(3) Uiso 0.745(10) 1 d PGDU A 1
H10A H 0.2717 1.0357 0.4497 0.080 Uiso 0.745(10) 1 d PG A 1
C14A C 0.1679(5) 1.1756(11) 0.2494(5) 0.116(4) Uani 0.745(10) 1 d PDU A 1
H14A H 0.1779 1.1958 0.2817 0.139 Uiso 0.745(10) 1 calc PR A 1
C15A C 0.1288(7) 1.2967(14) 0.2324(11) 0.197(10) Uani 0.745(10) 1 d PDU A 1
H15A H 0.1519 1.3834 0.2320 0.295 Uiso 0.745(10) 1 calc PR A 1
H15B H 0.0948 1.3078 0.2526 0.295 Uiso 0.745(10) 1 calc PR A 1
H15C H 0.1149 1.2758 0.2017 0.295 Uiso 0.745(10) 1 calc PR A 1
C16A C 0.2268(6) 1.1692(19) 0.2230(8) 0.156(6) Uani 0.745(10) 1 d PDU A 1
H16A H 0.2459 1.2610 0.2238 0.235 Uiso 0.745(10) 1 calc PR A 1
H16B H 0.2189 1.1430 0.1915 0.235 Uiso 0.745(10) 1 calc PR A 1
H16C H 0.2528 1.0995 0.2368 0.235 Uiso 0.745(10) 1 calc PR A 1
C17A C 0.0718(6) 0.7895(16) 0.1576(4) 0.114(4) Uani 0.745(10) 1 d PDU A 1
H17A H 0.0652 0.8735 0.1381 0.137 Uiso 0.745(10) 1 calc PR A 1
C18A C 0.1244(8) 0.715(3) 0.1361(6) 0.190(9) Uani 0.745(10) 1 d PDU A 1
H18A H 0.1597 0.7742 0.1388 0.285 Uiso 0.745(10) 1 calc PR A 1
H18B H 0.1162 0.6977 0.1041 0.285 Uiso 0.745(10) 1 calc PR A 1
H18C H 0.1313 0.6262 0.1516 0.285 Uiso 0.745(10) 1 calc PR A 1
C19A C 0.0152(9) 0.712(3) 0.1556(7) 0.171(8) Uani 0.745(10) 1 d PDU A 1
H19A H 0.0081 0.6799 0.1246 0.257 Uiso 0.745(10) 1 calc PR A 1
H19B H -0.0172 0.7730 0.1651 0.257 Uiso 0.745(10) 1 calc PR A 1
H19C H 0.0171 0.6306 0.1758 0.257 Uiso 0.745(10) 1 calc PR A 1
C20A C 0.0817(5) 0.7481(10) 0.3309(3) 0.082(3) Uani 0.745(10) 1 d PDU A 1
H20A H 0.1011 0.8006 0.3561 0.099 Uiso 0.745(10) 1 calc PR A 1
C21A C 0.0160(6) 0.740(2) 0.3426(7) 0.135(6) Uani 0.745(10) 1 d PDU A 1
H21A H -0.0046 0.8206 0.3293 0.203 Uiso 0.745(10) 1 calc PR A 1
H21B H 0.0111 0.7421 0.3755 0.203 Uiso 0.745(10) 1 calc PR A 1
H21C H -0.0007 0.6537 0.3305 0.203 Uiso 0.745(10) 1 calc PR A 1
C22A C 0.1115(7) 0.6039(14) 0.3293(6) 0.147(6) Uani 0.745(10) 1 d PDU A 1
H22A H 0.1543 0.6151 0.3328 0.221 Uiso 0.745(10) 1 calc PR A 1
H22B H 0.1031 0.5594 0.3001 0.221 Uiso 0.745(10) 1 calc PR A 1
H22C H 0.0961 0.5454 0.3538 0.221 Uiso 0.745(10) 1 calc PR A 1
C24A C 0.4387(4) 0.9058(11) 0.4752(3) 0.071(3) Uani 0.745(10) 1 d PDU A 1
H24A H 0.4439 0.8028 0.4708 0.086 Uiso 0.745(10) 1 calc PR A 1
C25A C 0.4961(4) 0.9762(12) 0.4597(4) 0.083(3) Uani 0.745(10) 1 d PDU A 1
C26A C 0.5385(6) 1.1669(15) 0.4188(7) 0.116(6) Uani 0.745(10) 1 d PDU A 1
H26A H 0.5582 1.2102 0.4447 0.174 Uiso 0.745(10) 1 calc PR A 1
H26B H 0.5254 1.2398 0.3978 0.174 Uiso 0.745(10) 1 calc PR A 1
H26C H 0.5662 1.1044 0.4033 0.174 Uiso 0.745(10) 1 calc PR A 1
C27A C 0.4288(5) 0.9304(13) 0.5263(3) 0.091(3) Uani 0.745(10) 1 d PDU A 1
H27A H 0.4657 0.9078 0.5427 0.109 Uiso 0.745(10) 1 calc PR A 1
H27B H 0.4201 1.0306 0.5314 0.109 Uiso 0.745(10) 1 calc PR A 1
C28A C 0.3787(4) 0.8434(8) 0.5456(3) 0.077(3) Uiso 0.745(10) 1 d PGDU A 1
C29A C 0.3262(4) 0.9089(7) 0.5591(4) 0.118(4) Uiso 0.745(10) 1 d PGDU A 1
H29A H 0.3222 1.0071 0.5556 0.142 Uiso 0.745(10) 1 d PG A 1
C30A C 0.2795(4) 0.8323(11) 0.5776(5) 0.147(6) Uiso 0.745(10) 1 d PGU A 1
H30A H 0.2446 0.8794 0.5867 0.176 Uiso 0.745(10) 1 d PG A 1
C31A C 0.2835(4) 0.6866(11) 0.5830(4) 0.126(5) Uiso 0.745(10) 1 d PGU A 1
H31A H 0.2521 0.6349 0.5961 0.151 Uiso 0.745(10) 1 d PG A 1
C32A C 0.3348(5) 0.6204(7) 0.5686(4) 0.122(5) Uiso 0.745(10) 1 d PG A 1
H32A H 0.3380 0.5218 0.5712 0.146 Uiso 0.745(10) 1 d PG A 1
C33A C 0.3819(4) 0.6967(8) 0.5503(4) 0.100(4) Uiso 0.745(10) 1 d PGD A 1
H33A H 0.4165 0.6489 0.5409 0.121 Uiso 0.745(10) 1 d PG A 1
N1B N 0.3512(7) 0.435(2) 0.4295(7) 0.051(5) Uiso 0.451(11) 1 d PDU B 2
H1B H 0.3645 0.5204 0.4255 0.061 Uiso 0.451(11) 1 calc PR B 2
O1B O 0.6393(6) 0.6152(16) 0.5118(5) 0.097(5) Uiso 0.451(11) 1 d PDU B 2
O2B O 0.3595(8) 0.2380(18) 0.4734(7) 0.057(5) Uiso 0.451(11) 1 d PDU B 2
O3B O 0.1949(6) 0.3977(17) 0.4278(7) 0.105(6) Uiso 0.451(11) 1 d PDU B 2
O4B O 0.2496(7) 0.5894(15) 0.4367(7) 0.078(5) Uiso 0.451(11) 1 d PDU B 2
C1B C 0.6052(9) 0.5901(17) 0.6212(4) 0.092(8) Uiso 0.451(11) 1 d PD B 2
C2B C 0.6258(7) 0.5509(17) 0.6646(5) 0.096(7) Uiso 0.451(11) 1 d PD B 2
H2B H 0.6163 0.6076 0.6899 0.115 Uiso 0.451(11) 1 calc PR B 2
C3B C 0.6596(7) 0.4308(17) 0.6709(4) 0.079(5) Uiso 0.451(11) 1 d PD B 2
C4B C 0.6754(7) 0.3506(17) 0.6332(4) 0.072(5) Uiso 0.451(11) 1 d PD B 2
H4B H 0.7013 0.2736 0.6372 0.086 Uiso 0.451(11) 1 calc PR B 2
C5B C 0.6535(12) 0.381(2) 0.5886(5) 0.103(17) Uiso 0.451(11) 1 d PD B 2
C6B C 0.6196(8) 0.5037(17) 0.5837(4) 0.064(9) Uiso 0.451(11) 1 d PDU B 2
C7B C 0.6032(5) 0.5514(14) 0.5362(4) 0.063(4) Uiso 0.451(11) 1 d PDU B 2
C23B C 0.3806(10) 0.350(3) 0.4588(11) 0.062(6) Uiso 0.451(11) 1 d PDU B 2
C11B C 0.4379(5) 0.4087(16) 0.4775(4) 0.084(11) Uiso 0.451(11) 1 d PGDU B 2
C12B C 0.4558(5) 0.3640(13) 0.5211(4) 0.048(5) Uiso 0.451(11) 1 d PGDU B 2
H12B H 0.4310 0.3042 0.5383 0.058 Uiso 0.451(11) 1 d PG B 2
C13B C 0.5095(5) 0.4075(11) 0.5389(3) 0.061(4) Uiso 0.451(11) 1 d PGDU B 2
H13B H 0.5209 0.3764 0.5681 0.073 Uiso 0.451(11) 1 d PG B 2
C8B C 0.5476(4) 0.4968(12) 0.5146(4) 0.065(4) Uiso 0.451(11) 1 d PGDU B 2
C9B C 0.5300(4) 0.5421(12) 0.4711(4) 0.056(4) Uiso 0.451(11) 1 d PGDU B 2
H9B H 0.5549 0.6019 0.4540 0.067 Uiso 0.451(11) 1 d PG B 2
C10B C 0.4756(5) 0.4985(14) 0.4531(3) 0.058(5) Uiso 0.451(11) 1 d PGDU B 2
H10B H 0.4641 0.5300 0.4240 0.070 Uiso 0.451(11) 1 d PG B 2
C14B C 0.5675(10) 0.7216(19) 0.6169(8) 0.121(7) Uiso 0.451(11) 1 d PDU B 2
H14B H 0.5612 0.7432 0.5842 0.145 Uiso 0.451(11) 1 calc PR B 2
C15B C 0.6024(13) 0.842(2) 0.6392(12) 0.155(11) Uiso 0.451(11) 1 d PDU B 2
H15D H 0.5796 0.9290 0.6369 0.233 Uiso 0.451(11) 1 calc PR B 2
H15E H 0.6403 0.8538 0.6237 0.233 Uiso 0.451(11) 1 calc PR B 2
H15F H 0.6094 0.8205 0.6711 0.233 Uiso 0.451(11) 1 calc PR B 2
C16B C 0.5065(11) 0.702(4) 0.6403(16) 0.162(13) Uiso 0.451(11) 1 d PDU B 2
H16D H 0.4900 0.6107 0.6319 0.243 Uiso 0.451(11) 1 calc PR B 2
H16E H 0.4795 0.7760 0.6305 0.243 Uiso 0.451(11) 1 calc PR B 2
H16F H 0.5114 0.7064 0.6732 0.243 Uiso 0.451(11) 1 calc PR B 2
C17B C 0.6732(10) 0.383(2) 0.7190(6) 0.151(12) Uiso 0.451(11) 1 d PDU B 2
H17B H 0.6540 0.4584 0.7373 0.181 Uiso 0.451(11) 1 calc PR B 2
C18B C 0.6395(13) 0.254(3) 0.7340(10) 0.143(11) Uiso 0.451(11) 1 d PDU B 2
H18D H 0.5971 0.2693 0.7299 0.215 Uiso 0.451(11) 1 calc PR B 2
H18E H 0.6477 0.2359 0.7660 0.215 Uiso 0.451(11) 1 calc PR B 2
H18F H 0.6521 0.1736 0.7160 0.215 Uiso 0.451(11) 1 calc PR B 2
C19B C 0.7346(10) 0.393(3) 0.7338(10) 0.124(10) Uiso 0.451(11) 1 d PDU B 2
H19D H 0.7560 0.4586 0.7143 0.185 Uiso 0.451(11) 1 calc PR B 2
H19E H 0.7531 0.3006 0.7319 0.185 Uiso 0.451(11) 1 calc PR B 2
H19F H 0.7359 0.4261 0.7651 0.185 Uiso 0.451(11) 1 calc PR B 2
C20B C 0.6685(9) 0.288(2) 0.5471(7) 0.113(7) Uiso 0.451(11) 1 d PDU B 2
H20B H 0.6622 0.3469 0.5196 0.136 Uiso 0.451(11) 1 calc PR B 2
C21B C 0.7333(9) 0.243(3) 0.5467(10) 0.118(8) Uiso 0.451(11) 1 d PDU B 2
H21D H 0.7574 0.3149 0.5615 0.177 Uiso 0.451(11) 1 calc PR B 2
H21E H 0.7465 0.2315 0.5154 0.177 Uiso 0.451(11) 1 calc PR B 2
H21F H 0.7375 0.1544 0.5629 0.177 Uiso 0.451(11) 1 calc PR B 2
C22B C 0.6255(15) 0.163(4) 0.544(2) 0.207(17) Uiso 0.451(11) 1 d PDU B 2
H22D H 0.5851 0.1980 0.5396 0.310 Uiso 0.451(11) 1 calc PR B 2
H22E H 0.6277 0.1071 0.5712 0.310 Uiso 0.451(11) 1 calc PR B 2
H22F H 0.6363 0.1052 0.5175 0.310 Uiso 0.451(11) 1 calc PR B 2
C24B C 0.2983(6) 0.391(2) 0.4042(5) 0.068(6) Uiso 0.451(11) 1 d PDU B 2
H24B H 0.2948 0.2871 0.4066 0.081 Uiso 0.451(11) 1 calc PR B 2
C25B C 0.2420(6) 0.4568(18) 0.4248(7) 0.067(6) Uiso 0.451(11) 1 d PDU B 2
C26B C 0.1963(9) 0.669(2) 0.4492(9) 0.086(7) Uiso 0.451(11) 1 d PDU B 2
H26D H 0.1850 0.7303 0.4241 0.129 Uiso 0.451(11) 1 calc PR B 2
H26E H 0.2044 0.7254 0.4761 0.129 Uiso 0.451(11) 1 calc PR B 2
H26F H 0.1639 0.6039 0.4556 0.129 Uiso 0.451(11) 1 calc PR B 2
C27B C 0.3017(9) 0.430(3) 0.3534(6) 0.073(6) Uiso 0.451(11) 1 d PDU B 2
H27C H 0.2638 0.4044 0.3389 0.088 Uiso 0.451(11) 1 calc PR B 2
H27D H 0.3059 0.5330 0.3509 0.088 Uiso 0.451(11) 1 calc PR B 2
C28B C 0.3515(7) 0.3624(17) 0.3269(6) 0.081(6) Uiso 0.451(11) 1 d PGDU B 2
C29B C 0.4032(8) 0.4376(15) 0.3172(7) 0.108(7) Uiso 0.451(11) 1 d PGDU B 2
H29B H 0.4065 0.5318 0.3269 0.129 Uiso 0.451(11) 1 d PG B 2
C30B C 0.4498(7) 0.3764(19) 0.2934(7) 0.129(8) Uiso 0.451(11) 1 d PGU B 2
H30B H 0.4841 0.4300 0.2870 0.154 Uiso 0.451(11) 1 d PG B 2
C31B C 0.4467(7) 0.237(2) 0.2787(7) 0.138(9) Uiso 0.451(11) 1 d PG B 2
H31B H 0.4780 0.1958 0.2621 0.165 Uiso 0.451(11) 1 d PG B 2
C32B C 0.3964(8) 0.1605(15) 0.2893(7) 0.117(7) Uiso 0.451(11) 1 d PG B 2
H32B H 0.3938 0.0653 0.2804 0.140 Uiso 0.451(11) 1 d PG B 2
C33B C 0.3493(7) 0.2215(16) 0.3129(6) 0.108(7) Uiso 0.451(11) 1 d PGDU B 2
H33B H 0.3153 0.1671 0.3195 0.129 Uiso 0.451(11) 1 d PG B 2
N1C N 0.3726(11) 0.946(4) 0.4556(9) 0.056(8) Uiso 0.255(10) 1 d PDU A 3
H1C H 0.3506 1.0178 0.4631 0.067 Uiso 0.255(10) 1 calc PR A 3
O1C O 0.1128(11) 1.152(3) 0.3437(9) 0.097(12) Uiso 0.255(10) 1 d PDU A 3
O2C O 0.376(3) 0.744(6) 0.414(3) 0.069(13) Uiso 0.255(10) 1 d PDU A 3
O3C O 0.5254(12) 0.999(4) 0.4919(11) 0.149(13) Uiso 0.255(10) 1 d PDU A 3
O4C O 0.4755(16) 1.067(5) 0.4294(14) 0.102(9) Uiso 0.255(10) 1 d PDU A 3
C1C C 0.1326(12) 1.011(3) 0.2459(6) 0.070(11) Uiso 0.255(10) 1 d PD A 3
C2C C 0.1145(14) 0.949(3) 0.2053(6) 0.106(17) Uiso 0.255(10) 1 d PD A 3
H2C H 0.1258 0.9872 0.1769 0.127 Uiso 0.255(10) 1 calc PR A 3
C3C C 0.0786(14) 0.829(3) 0.2082(6) 0.078(10) Uiso 0.255(10) 1 d PDU A 3
C4C C 0.0622(12) 0.775(2) 0.2502(6) 0.064(9) Uiso 0.255(10) 1 d PD A 3
H4C H 0.0378 0.6949 0.2510 0.077 Uiso 0.255(10) 1 calc PR A 3
C5C C 0.0805(14) 0.836(3) 0.2921(6) 0.096(13) Uiso 0.255(10) 1 d PDU A 3
C6C C 0.1163(12) 0.956(2) 0.2872(6) 0.066(13) Uiso 0.255(10) 1 d PDU A 3
C7C C 0.1496(7) 1.0652(18) 0.3160(5) 0.079(8) Uiso 0.255(10) 1 d PDU A 3
C23C C 0.357(2) 0.866(5) 0.4189(15) 0.067(9) Uiso 0.255(10) 1 d PDU A 3
C11C C 0.3040(7) 0.921(2) 0.3929(6) 0.040(8) Uiso 0.255(10) 1 d PGDU A 3
C12C C 0.2926(7) 0.869(2) 0.3494(6) 0.052(8) Uiso 0.255(10) 1 d PGDU A 3
H12C H 0.3183 0.8017 0.3366 0.063 Uiso 0.255(10) 1 d PG A 3
C13C C 0.2442(8) 0.9153(19) 0.3248(5) 0.065(8) Uiso 0.255(10) 1 d PGD A 3
H13C H 0.2380 0.8797 0.2953 0.078 Uiso 0.255(10) 1 d PG A 3
C8C C 0.2041(6) 1.0137(17) 0.3426(6) 0.048(5) Uiso 0.255(10) 1 d PGDU A 3
C9C C 0.2176(6) 1.0713(16) 0.3844(6) 0.049(5) Uiso 0.255(10) 1 d PGDU A 3
H9C H 0.1931 1.1428 0.3964 0.059 Uiso 0.255(10) 1 d PG A 3
C10C C 0.2669(7) 1.0256(19) 0.4094(5) 0.059(7) Uiso 0.255(10) 1 d PGDU A 3
H10C H 0.2750 1.0667 0.4379 0.071 Uiso 0.255(10) 1 d PG A 3
C14C C 0.1642(10) 1.142(2) 0.2657(7) 0.117(10) Uiso 0.255(10) 1 d PDU A 3
C15C C 0.129(2) 1.280(3) 0.2606(15) 0.20(2) Uiso 0.255(10) 1 d PDU A 3
H15G H 0.0883 1.2658 0.2711 0.295 Uiso 0.255(10) 1 calc PR A 3
H15H H 0.1285 1.3082 0.2287 0.295 Uiso 0.255(10) 1 calc PR A 3
H15I H 0.1477 1.3533 0.2787 0.295 Uiso 0.255(10) 1 calc PR A 3
C16C C 0.2285(11) 1.162(4) 0.2518(11) 0.095(11) Uiso 0.255(10) 1 d PDU A 3
H16G H 0.2501 1.0741 0.2557 0.143 Uiso 0.255(10) 1 calc PR A 3
H16H H 0.2464 1.2346 0.2707 0.143 Uiso 0.255(10) 1 calc PR A 3
H16I H 0.2302 1.1906 0.2200 0.143 Uiso 0.255(10) 1 calc PR A 3
C17C C 0.0574(15) 0.753(3) 0.1640(8) 0.125(11) Uiso 0.255(10) 1 d PDU A 3
H17C H 0.0642 0.8197 0.1384 0.150 Uiso 0.255(10) 1 calc PR A 3
C18C C 0.095(2) 0.626(5) 0.1549(19) 0.160(17) Uiso 0.255(10) 1 d PDU A 3
H18G H 0.1364 0.6515 0.1555 0.240 Uiso 0.255(10) 1 calc PR A 3
H18H H 0.0845 0.5877 0.1251 0.240 Uiso 0.255(10) 1 calc PR A 3
H18I H 0.0868 0.5551 0.1781 0.240 Uiso 0.255(10) 1 calc PR A 3
C19C C -0.0070(15) 0.721(7) 0.165(2) 0.131(15) Uiso 0.255(10) 1 d PDU A 3
H19G H -0.0291 0.8057 0.1731 0.196 Uiso 0.255(10) 1 calc PR A 3
H19H H -0.0148 0.6475 0.1869 0.196 Uiso 0.255(10) 1 calc PR A 3
H19I H -0.0195 0.6901 0.1347 0.196 Uiso 0.255(10) 1 calc PR A 3
C20C C 0.0550(14) 0.786(3) 0.3378(7) 0.087(8) Uiso 0.255(10) 1 d PDU A 3
H20C H 0.0484 0.8690 0.3576 0.104 Uiso 0.255(10) 1 calc PR A 3
C21C C -0.0045(16) 0.710(6) 0.3314(16) 0.137(17) Uiso 0.255(10) 1 d PDU A 3
H21G H -0.0369 0.7772 0.3349 0.205 Uiso 0.255(10) 1 calc PR A 3
H21H H -0.0084 0.6361 0.3541 0.205 Uiso 0.255(10) 1 calc PR A 3
H21I H -0.0060 0.6690 0.3010 0.205 Uiso 0.255(10) 1 calc PR A 3
C22C C 0.098(2) 0.686(6) 0.3619(17) 0.179(18) Uiso 0.255(10) 1 d PDU A 3
H22G H 0.0830 0.6622 0.3918 0.269 Uiso 0.255(10) 1 calc PR A 3
H22H H 0.1369 0.7322 0.3651 0.269 Uiso 0.255(10) 1 calc PR A 3
H22I H 0.1031 0.6008 0.3439 0.269 Uiso 0.255(10) 1 calc PR A 3
C24C C 0.4252(9) 0.914(4) 0.4824(7) 0.081(9) Uiso 0.255(10) 1 d PDU A 3
H24C H 0.4337 0.8128 0.4774 0.098 Uiso 0.255(10) 1 calc PR A 3
C25C C 0.4805(11) 0.992(5) 0.4677(9) 0.084(9) Uiso 0.255(10) 1 d PDU A 3
C26C C 0.529(2) 1.135(8) 0.413(2) 0.142(18) Uiso 0.255(10) 1 d PDU A 3
C27C C 0.4131(13) 0.931(4) 0.5337(7) 0.090(9) Uiso 0.255(10) 1 d PDU A 3
H27E H 0.4498 0.9092 0.5505 0.108 Uiso 0.255(10) 1 calc PR A 3
H27F H 0.4029 1.0298 0.5399 0.108 Uiso 0.255(10) 1 calc PR A 3
C28C C 0.3640(9) 0.839(2) 0.5512(8) 0.073(8) Uiso 0.255(10) 1 d PGDU A 3
C29C C 0.3225(9) 0.8886(19) 0.5822(9) 0.092(8) Uiso 0.255(10) 1 d PGDU A 3
H29C H 0.3239 0.9835 0.5916 0.110 Uiso 0.255(10) 1 d PG A 3
C30C C 0.2788(9) 0.800(3) 0.5997(9) 0.092(9) Uiso 0.255(10) 1 d PGU A 3
H30C H 0.2519 0.8345 0.6215 0.110 Uiso 0.255(10) 1 d PG A 3
C31C C 0.2742(11) 0.661(2) 0.5855(10) 0.165(16) Uiso 0.255(10) 1 d PGU A 3
H31C H 0.2441 0.6013 0.5970 0.198 Uiso 0.255(10) 1 d PG A 3
C32C C 0.3152(13) 0.6113(19) 0.5541(10) 0.103(11) Uiso 0.255(10) 1 d PG A 3
H32C H 0.3128 0.5174 0.5439 0.124 Uiso 0.255(10) 1 d PG A 3
C33C C 0.3598(12) 0.699(2) 0.5374(8) 0.091(9) Uiso 0.255(10) 1 d PGD A 3
H33C H 0.3876 0.6627 0.5165 0.109 Uiso 0.255(10) 1 d PG A 3
N1D N 0.3576(7) 0.4463(17) 0.4220(6) 0.071(5) Uani 0.549(11) 1 d PDU B 4
H1D H 0.3752 0.5247 0.4145 0.085 Uiso 0.549(11) 1 calc PR B 4
O1D O 0.6220(4) 0.6802(11) 0.5272(3) 0.076(3) Uani 0.549(11) 1 d PDU B 4
O2D O 0.3610(8) 0.2453(14) 0.4627(7) 0.082(5) Uani 0.549(11) 1 d PDU B 4
O3D O 0.1974(5) 0.4277(14) 0.4029(7) 0.112(4) Uani 0.549(11) 1 d PDU B 4
O4D O 0.2567(6) 0.5662(14) 0.4489(5) 0.093(4) Uani 0.549(11) 1 d PDU B 4
C1D C 0.6068(6) 0.5620(13) 0.6265(4) 0.073(5) Uiso 0.549(11) 1 d PD B 4
C2D C 0.6251(6) 0.5092(15) 0.6682(4) 0.092(5) Uiso 0.549(11) 1 d PD B 4
H2D H 0.6163 0.5564 0.6956 0.111 Uiso 0.549(11) 1 calc PR B 4
C3D C 0.6573(6) 0.3833(15) 0.6680(4) 0.094(5) Uiso 0.549(11) 1 d PD B 4
C4D C 0.6680(7) 0.3130(16) 0.6278(4) 0.091(6) Uiso 0.549(11) 1 d PD B 4
H4D H 0.6864 0.2240 0.6289 0.109 Uiso 0.549(11) 1 calc PR B 4
C5D C 0.6520(9) 0.3701(16) 0.5849(4) 0.076(10) Uiso 0.549(11) 1 d PD B 4
C6D C 0.6197(8) 0.4950(14) 0.5862(4) 0.079(9) Uiso 0.549(11) 1 d PDU B 4
C7D C 0.5844(4) 0.5965(10) 0.5559(3) 0.090(4) Uani 0.549(11) 1 d PDU B 4
C23D C 0.3810(7) 0.3663(17) 0.4560(7) 0.056(5) Uani 0.549(11) 1 d PDU B 4
C11D C 0.4373(4) 0.4164(11) 0.4784(3) 0.040(5) Uiso 0.549(11) 1 d PGDU B 4
C12D C 0.4492(4) 0.3723(11) 0.5227(3) 0.091(8) Uiso 0.549(11) 1 d PGDU B 4
H12D H 0.4246 0.3042 0.5364 0.109 Uiso 0.549(11) 1 d PG B 4
C13D C 0.4965(4) 0.4267(10) 0.5466(3) 0.068(4) Uiso 0.549(11) 1 d PGDU B 4
H13D H 0.5032 0.3963 0.5767 0.082 Uiso 0.549(11) 1 d PG B 4
C8D C 0.5350(4) 0.5263(9) 0.5275(3) 0.056(3) Uiso 0.549(11) 1 d PGDU B 4
C9D C 0.5209(4) 0.5762(9) 0.4848(3) 0.066(3) Uiso 0.549(11) 1 d PGDU B 4
H9D H 0.5441 0.6482 0.4717 0.079 Uiso 0.549(11) 1 d PG B 4
C10D C 0.4726(4) 0.5220(11) 0.4604(3) 0.068(5) Uiso 0.549(11) 1 d PGDU B 4
H10D H 0.4640 0.5579 0.4312 0.082 Uiso 0.549(11) 1 d PG B 4
C14D C 0.5690(6) 0.6801(13) 0.6050(4) 0.125(6) Uani 0.549(11) 1 d PDU B 4
C15D C 0.5989(10) 0.8265(14) 0.6062(8) 0.135(7) Uani 0.549(11) 1 d PDU B 4
H15J H 0.6389 0.8196 0.5939 0.202 Uiso 0.549(11) 1 calc PR B 4
H15K H 0.6007 0.8597 0.6375 0.202 Uiso 0.549(11) 1 calc PR B 4
H15L H 0.5757 0.8923 0.5880 0.202 Uiso 0.549(11) 1 calc PR B 4
C16D C 0.5057(7) 0.689(3) 0.6226(10) 0.168(12) Uani 0.549(11) 1 d PDU B 4
H16J H 0.4879 0.5957 0.6225 0.253 Uiso 0.549(11) 1 calc PR B 4
H16K H 0.4827 0.7513 0.6031 0.253 Uiso 0.549(11) 1 calc PR B 4
H16L H 0.5059 0.7259 0.6535 0.253 Uiso 0.549(11) 1 calc PR B 4
C17D C 0.6815(8) 0.330(2) 0.7146(5) 0.138(8) Uani 0.549(11) 1 d PDU B 4
H17D H 0.6629 0.3910 0.7380 0.166 Uiso 0.549(11) 1 calc PR B 4
C18D C 0.6588(12) 0.186(3) 0.7237(9) 0.191(12) Uani 0.549(11) 1 d PDU B 4
H18J H 0.6168 0.1812 0.7158 0.286 Uiso 0.549(11) 1 calc PR B 4
H18K H 0.6639 0.1637 0.7558 0.286 Uiso 0.549(11) 1 calc PR B 4
H18L H 0.6808 0.1183 0.7053 0.286 Uiso 0.549(11) 1 calc PR B 4
C19D C 0.7457(9) 0.350(3) 0.7194(9) 0.164(11) Uani 0.549(11) 1 d PDU B 4
H19J H 0.7549 0.4497 0.7182 0.247 Uiso 0.549(11) 1 calc PR B 4
H19K H 0.7662 0.3014 0.6947 0.247 Uiso 0.549(11) 1 calc PR B 4
H19L H 0.7588 0.3113 0.7484 0.247 Uiso 0.549(11) 1 calc PR B 4
C20D C 0.6616(9) 0.284(2) 0.5411(5) 0.142(7) Uani 0.549(11) 1 d PDU B 4
H20D H 0.6375 0.3264 0.5163 0.170 Uiso 0.549(11) 1 calc PR B 4
C21D C 0.7267(10) 0.286(3) 0.5270(9) 0.158(10) Uani 0.549(11) 1 d PDU B 4
H21J H 0.7411 0.3822 0.5267 0.237 Uiso 0.549(11) 1 calc PR B 4
H21K H 0.7307 0.2451 0.4968 0.237 Uiso 0.549(11) 1 calc PR B 4
H21L H 0.7499 0.2307 0.5486 0.237 Uiso 0.549(11) 1 calc PR B 4
C22D C 0.6398(15) 0.133(2) 0.5495(15) 0.208(14) Uani 0.549(11) 1 d PDU B 4
H22J H 0.5980 0.1350 0.5579 0.312 Uiso 0.549(11) 1 calc PR B 4
H22K H 0.6628 0.0910 0.5740 0.312 Uiso 0.549(11) 1 calc PR B 4
H22L H 0.6449 0.0779 0.5219 0.312 Uiso 0.549(11) 1 calc PR B 4
C24D C 0.3037(5) 0.4044(18) 0.3979(4) 0.068(5) Uani 0.549(11) 1 d PDU B 4
H24D H 0.2992 0.3012 0.4021 0.081 Uiso 0.549(11) 1 calc PR B 4
C25D C 0.2471(5) 0.4730(19) 0.4150(6) 0.089(5) Uani 0.549(11) 1 d PDU B 4
C26D C 0.2059(8) 0.6452(18) 0.4664(7) 0.104(6) Uani 0.549(11) 1 d PDU B 4
H26J H 0.2080 0.7420 0.4557 0.155 Uiso 0.549(11) 1 calc PR B 4
H26K H 0.2066 0.6440 0.4995 0.155 Uiso 0.549(11) 1 calc PR B 4
H26L H 0.1692 0.6023 0.4556 0.155 Uiso 0.549(11) 1 calc PR B 4
C27D C 0.3113(7) 0.431(2) 0.3462(5) 0.076(4) Uani 0.549(11) 1 d PDU B 4
H27G H 0.2746 0.4044 0.3302 0.091 Uiso 0.549(11) 1 calc PR B 4
H27H H 0.3184 0.5319 0.3409 0.091 Uiso 0.549(11) 1 calc PR B 4
C28D C 0.3625(6) 0.3473(13) 0.3280(5) 0.076(5) Uiso 0.549(11) 1 d PGDU B 4
C29D C 0.4143(6) 0.4118(11) 0.3130(6) 0.108(6) Uiso 0.549(11) 1 d PGDU B 4
H29D H 0.4180 0.5105 0.3149 0.129 Uiso 0.549(11) 1 d PG B 4
C30D C 0.4609(5) 0.3321(15) 0.2953(6) 0.128(7) Uiso 0.549(11) 1 d PGU B 4
H30D H 0.4951 0.3782 0.2843 0.154 Uiso 0.549(11) 1 d PG B 4
C31D C 0.4578(6) 0.1863(15) 0.2934(6) 0.132(7) Uiso 0.549(11) 1 d PG B 4
H31D H 0.4897 0.1327 0.2819 0.158 Uiso 0.549(11) 1 d PG B 4
C32D C 0.4064(7) 0.1216(11) 0.3089(6) 0.126(6) Uiso 0.549(11) 1 d PG B 4
H32D H 0.4034 0.0226 0.3081 0.152 Uiso 0.549(11) 1 d PG B 4
C33D C 0.3591(6) 0.2009(13) 0.3256(5) 0.106(6) Uiso 0.549(11) 1 d PGDU B 4
H33D H 0.3243 0.1548 0.3355 0.128 Uiso 0.549(11) 1 d PG B 4

loop_
_atom_site_aniso_label
_atom_site_aniso_U_11
_atom_site_aniso_U_22
_atom_site_aniso_U_33
_atom_site_aniso_U_23
_atom_site_aniso_U_13
_atom_site_aniso_U_12
N1A 0.071(5) 0.043(4) 0.079(6) 0.006(4) -0.009(5) -0.005(4)
O1A 0.090(6) 0.134(9) 0.140(8) -0.066(8) -0.038(6) 0.053(7)
O2A 0.077(8) 0.054(5) 0.096(11) -0.007(5) -0.002(9) 0.005(4)
O3A 0.072(5) 0.114(7) 0.244(13) 0.033(8) -0.023(7) 0.001(5)
O4A 0.088(6) 0.079(6) 0.119(7) -0.002(5) 0.025(5) -0.008(5)
C7A 0.075(6) 0.071(5) 0.076(7) -0.004(5) -0.007(5) 0.013(5)
C23A 0.069(6) 0.041(5) 0.069(6) 0.012(4) -0.001(4) -0.008(4)
C14A 0.127(10) 0.085(7) 0.136(11) 0.005(7) 0.004(8) -0.031(7)
C15A 0.158(15) 0.090(9) 0.34(3) 0.023(14) 0.030(18) -0.014(10)
C16A 0.124(12) 0.162(14) 0.183(18) 0.018(14) -0.005(12) -0.041(10)
C17A 0.124(10) 0.138(10) 0.080(8) -0.011(8) -0.052(7) 0.000(8)
C18A 0.21(2) 0.26(2) 0.098(11) -0.057(14) -0.030(12) 0.050(18)
C19A 0.21(2) 0.187(17) 0.117(14) 0.023(12) -0.026(15) -0.064(18)
C20A 0.080(7) 0.107(7) 0.059(6) 0.008(5) 0.004(5) 0.019(6)
C21A 0.108(11) 0.169(14) 0.129(13) 0.038(11) 0.013(10) -0.013(11)
C22A 0.153(12) 0.159(13) 0.130(12) 0.074(11) 0.010(10) 0.021(10)
C24A 0.078(6) 0.053(5) 0.082(6) -0.001(5) -0.023(6) 0.004(5)
C25A 0.062(6) 0.069(7) 0.117(9) -0.024(6) -0.001(6) -0.011(6)
C26A 0.094(8) 0.081(8) 0.171(14) -0.031(8) 0.064(9) -0.031(6)
C27A 0.105(8) 0.075(6) 0.092(8) -0.018(6) -0.022(7) 0.013(6)
N1D 0.084(8) 0.051(6) 0.077(10) 0.013(6) 0.004(7) -0.007(5)
O1D 0.061(5) 0.079(6) 0.087(6) 0.020(5) -0.006(5) -0.021(5)
O2D 0.105(8) 0.054(6) 0.085(11) 0.034(6) -0.016(7) -0.012(4)
O3D 0.066(6) 0.118(9) 0.152(13) 0.000(9) -0.023(7) 0.004(6)
O4D 0.097(8) 0.093(7) 0.089(9) 0.002(7) 0.024(7) 0.032(6)
C7D 0.098(9) 0.078(8) 0.093(9) 0.042(7) 0.017(8) 0.017(7)
C23D 0.072(8) 0.043(7) 0.054(8) 0.012(5) 0.017(6) 0.024(5)
C14D 0.121(11) 0.118(12) 0.138(14) 0.055(11) 0.046(10) 0.048(10)
C15D 0.160(17) 0.110(13) 0.134(17) 0.016(12) -0.004(14) -0.001(12)
C16D 0.120(15) 0.155(17) 0.23(3) 0.084(18) 0.059(16) 0.078(13)
C17D 0.116(15) 0.23(2) 0.072(11) 0.052(13) -0.032(10) 0.051(15)
C18D 0.21(2) 0.24(3) 0.117(17) 0.104(19) 0.014(17) 0.04(2)
C19D 0.18(2) 0.21(2) 0.108(17) 0.045(19) -0.080(17) 0.026(19)
C20D 0.171(15) 0.134(13) 0.120(13) 0.040(11) 0.066(12) 0.067(12)
C21D 0.17(2) 0.17(2) 0.131(17) 0.073(16) 0.046(15) 0.021(15)
C22D 0.24(3) 0.121(16) 0.27(3) -0.02(2) 0.12(2) 0.021(18)
C24D 0.057(7) 0.052(7) 0.094(10) 0.010(7) -0.012(6) 0.000(5)
C25D 0.102(11) 0.069(9) 0.096(12) 0.006(9) 0.015(9) 0.009(8)
C26D 0.116(13) 0.093(10) 0.101(14) 0.024(11) 0.043(11) 0.045(9)
C27D 0.081(9) 0.072(8) 0.076(9) 0.016(7) -0.006(7) 0.001(7)

loop_
_atom_type_symbol
_atom_type_description
_atom_type_scat_dispersion_real
_atom_type_scat_dispersion_imag
_atom_type_scat_source
C C 0.0033 0.0000 'International Tables Vol C Tables 4.2.6.8 and 6.1.1.4'
H H 0.0000 0.0000 'International Tables Vol C Tables 4.2.6.8 and 6.1.1.4'
N N 0.0061 0.0000 'International Tables Vol C Tables 4.2.6.8 and 6.1.1.4'
O O 0.0106 0.0000 'International Tables Vol C Tables 4.2.6.8 and 6.1.1.4'

loop_
_geom_angle_atom_site_label_1
_geom_angle_atom_site_label_2
_geom_angle_atom_site_label_3
_geom_angle
_geom_angle_site_symmetry_1
_geom_angle_site_symmetry_3
_geom_angle_publ_flag
C23A N1A C24A 121.5(7) . . ?
C23A N1A H1A 119.3 . . ?
C24A N1A H1A 119.3 . . ?
C25A O4A C26A 119.1(10) . . ?
C2A C1A C6A 117.8(8) . . ?
C2A C1A C14A 120.3(8) . . ?
C6A C1A C14A 121.7(9) . . ?
C3A C2A C1A 123.3(8) . . ?
C3A C2A H2A 118.3 . . ?
C1A C2A H2A 118.3 . . ?
C2A C3A C4A 117.8(7) . . ?
C2A C3A C17A 120.6(9) . . ?
C4A C3A C17A 121.5(8) . . ?
C3A C4A C5A 121.1(7) . . ?
C3A C4A H4A 119.5 . . ?
C5A C4A H4A 119.5 . . ?
C6A C5A C4A 118.5(7) . . ?
C6A C5A C20A 121.4(7) . . ?
C4A C5A C20A 120.1(7) . . ?
C5A C6A C1A 121.4(7) . . ?
C5A C6A C7A 118.9(7) . . ?
C1A C6A C7A 119.7(8) . . ?
O1A C7A C8A 120.3(7) . . ?
O1A C7A C6A 120.2(7) . . ?
C8A C7A C6A 119.3(7) . . ?
O2A C23A N1A 122.3(8) . . ?
O2A C23A C11A 121.1(8) . . ?
N1A C23A C11A 116.4(6) . . ?
C10A C11A C12A 118.4 . . ?
C10A C11A C23A 124.3(5) . . ?
C12A C11A C23A 117.3(5) . . ?
C13A C12A C11A 120.3 . . ?
C12A C13A C8A 121.5 . . ?
C13A C8A C9A 118.5 . . ?
C13A C8A C7A 121.0(4) . . ?
C9A C8A C7A 120.5(4) . . ?
C10A C9A C8A 120.0 . . ?
C9A C10A C11A 121.3 . . ?
C1A C14A C15A 109.6(9) . . ?
C1A C14A C16A 114.2(9) . . ?
C15A C14A C16A 111.0(11) . . ?
C1A C14A H14A 107.2 . . ?
C15A C14A H14A 107.2 . . ?
C16A C14A H14A 107.2 . . ?
C14A C15A H15A 109.5 . . ?
C14A C15A H15B 109.5 . . ?
H15A C15A H15B 109.5 . . ?
C14A C15A H15C 109.5 . . ?
H15A C15A H15C 109.5 . . ?
H15B C15A H15C 109.5 . . ?
C14A C16A H16A 109.5 . . ?
C14A C16A H16B 109.5 . . ?
H16A C16A H16B 109.5 . . ?
C14A C16A H16C 109.5 . . ?
H16A C16A H16C 109.5 . . ?
H16B C16A H16C 109.5 . . ?
C19A C17A C18A 115.1(13) . . ?
C19A C17A C3A 116.0(11) . . ?
C18A C17A C3A 110.6(9) . . ?
C19A C17A H17A 104.6 . . ?
C18A C17A H17A 104.6 . . ?
C3A C17A H17A 104.6 . . ?
C17A C18A H18A 109.5 . . ?
C17A C18A H18B 109.5 . . ?
H18A C18A H18B 109.5 . . ?
C17A C18A H18C 109.5 . . ?
H18A C18A H18C 109.5 . . ?
H18B C18A H18C 109.5 . . ?
C17A C19A H19A 109.5 . . ?
C17A C19A H19B 109.5 . . ?
H19A C19A H19B 109.5 . . ?
C17A C19A H19C 109.5 . . ?
H19A C19A H19C 109.5 . . ?
H19B C19A H19C 109.5 . . ?
C21A C20A C22A 113.1(10) . . ?
C21A C20A C5A 113.1(9) . . ?
C22A C20A C5A 110.9(8) . . ?
C21A C20A H20A 106.4 . . ?
C22A C20A H20A 106.4 . . ?
C5A C20A H20A 106.4 . . ?
C20A C21A H21A 109.5 . . ?
C20A C21A H21B 109.5 . . ?
H21A C21A H21B 109.5 . . ?
C20A C21A H21C 109.5 . . ?
H21A C21A H21C 109.5 . . ?
H21B C21A H21C 109.5 . . ?
C20A C22A H22A 109.5 . . ?
C20A C22A H22B 109.5 . . ?
H22A C22A H22B 109.5 . . ?
C20A C22A H22C 109.5 . . ?
H22A C22A H22C 109.5 . . ?
H22B C22A H22C 109.5 . . ?
N1A C24A C25A 113.1(7) . . ?
N1A C24A C27A 111.7(8) . . ?
C25A C24A C27A 110.3(7) . . ?
N1A C24A H24A 107.1 . . ?
C25A C24A H24A 107.1 . . ?
C27A C24A H24A 107.1 . . ?
O3A C25A O4A 125.7(9) . . ?
O3A C25A C24A 120.5(8) . . ?
O4A C25A C24A 113.5(7) . . ?
C28A C27A C24A 113.1(7) . . ?
C28A C27A H27A 109.0 . . ?
C24A C27A H27A 109.0 . . ?
C28A C27A H27B 109.0 . . ?
C24A C27A H27B 109.0 . . ?
H27A C27A H27B 107.8 . . ?
C29A C28A C33A 117.3 . . ?
C29A C28A C27A 119.7(6) . . ?
C33A C28A C27A 123.0(6) . . ?
C30A C29A C28A 121.3 . . ?
C29A C30A C31A 121.0 . . ?
C32A C31A C30A 118.1 . . ?
C31A C32A C33A 121.1 . . ?
C32A C33A C28A 121.2 . . ?
C23B N1B C24B 123.2(13) . . ?
C23B N1B H1B 118.4 . . ?
C24B N1B H1B 118.4 . . ?
C25B O4B C26B 116.9(13) . . ?
C2B C1B C6B 118.6(10) . . ?
C2B C1B C14B 118.6(11) . . ?
C6B C1B C14B 122.8(11) . . ?
C3B C2B C1B 121.4(11) . . ?
C3B C2B H2B 119.3 . . ?
C1B C2B H2B 119.3 . . ?
C2B C3B C4B 119.1(9) . . ?
C2B C3B C17B 118.8(12) . . ?
C4B C3B C17B 121.9(12) . . ?
C3B C4B C5B 122.0(10) . . ?
C3B C4B H4B 119.0 . . ?
C5B C4B H4B 119.0 . . ?
C6B C5B C4B 116.8(9) . . ?
C6B C5B C20B 121.1(11) . . ?
C4B C5B C20B 122.1(11) . . ?
C5B C6B C1B 121.9(9) . . ?
C5B C6B C7B 118.5(9) . . ?
C1B C6B C7B 119.4(10) . . ?
O1B C7B C8B 118.1(9) . . ?
O1B C7B C6B 121.4(11) . . ?
C8B C7B C6B 119.4(10) . . ?
O2B C23B N1B 123.2(12) . . ?
O2B C23B C11B 121.1(11) . . ?
N1B C23B C11B 115.2(10) . . ?
C10B C11B C12B 118.4 . . ?
C10B C11B C23B 123.9(9) . . ?
C12B C11B C23B 117.7(8) . . ?
C13B C12B C11B 120.3 . . ?
C13B C12B H12B 119.8 . . ?
C11B C12B H12B 119.8 . . ?
C12B C13B C8B 121.5 . . ?
C12B C13B H13B 119.2 . . ?
C8B C13B H13B 119.2 . . ?
C13B C8B C9B 118.5 . . ?
C13B C8B C7B 120.3(6) . . ?
C9B C8B C7B 121.0(6) . . ?
C10B C9B C8B 120.0 . . ?
C10B C9B H9B 120.0 . . ?
C8B C9B H9B 120.0 . . ?
C9B C10B C11B 121.3 . . ?
C9B C10B H10B 119.3 . . ?
C11B C10B H10B 119.4 . . ?
C1B C14B C15B 107.1(13) . . ?
C1B C14B C16B 111.1(14) . . ?
C15B C14B C16B 110.9(14) . . ?
C1B C14B H14B 109.2 . . ?
C15B C14B H14B 109.2 . . ?
C16B C14B H14B 109.2 . . ?
C14B C15B H15D 109.5 . . ?
C14B C15B H15E 109.5 . . ?
H15D C15B H15E 109.5 . . ?
C14B C15B H15F 109.5 . . ?
H15D C15B H15F 109.5 . . ?
H15E C15B H15F 109.5 . . ?
C14B C16B H16D 109.5 . . ?
C14B C16B H16E 109.5 . . ?
H16D C16B H16E 109.5 . . ?
C14B C16B H16F 109.5 . . ?
H16D C16B H16F 109.5 . . ?
H16E C16B H16F 109.5 . . ?
C19B C17B C18B 116.1(14) . . ?
C19B C17B C3B 117.0(14) . . ?
C18B C17B C3B 114.5(14) . . ?
C19B C17B H17B 101.9 . . ?
C18B C17B H17B 101.9 . . ?
C3B C17B H17B 101.9 . . ?
C17B C18B H18D 109.5 . . ?
C17B C18B H18E 109.5 . . ?
H18D C18B H18E 109.5 . . ?
C17B C18B H18F 109.5 . . ?
H18D C18B H18F 109.5 . . ?
H18E C18B H18F 109.5 . . ?
C17B C19B H19D 109.5 . . ?
C17B C19B H19E 109.5 . . ?
H19D C19B H19E 109.5 . . ?
C17B C19B H19F 109.5 . . ?
H19D C19B H19F 109.5 . . ?
H19E C19B H19F 109.5 . . ?
C21B C20B C22B 112.8(15) . . ?
C21B C20B C5B 112.3(13) . . ?
C22B C20B C5B 111.1(14) . . ?
C21B C20B H20B 106.8 . . ?
C22B C20B H20B 106.8 . . ?
C5B C20B H20B 106.8 . . ?
C20B C21B H21D 109.5 . . ?
C20B C21B H21E 109.5 . . ?
H21D C21B H21E 109.5 . . ?
C20B C21B H21F 109.5 . . ?
H21D C21B H21F 109.5 . . ?
H21E C21B H21F 109.5 . . ?
C20B C22B H22D 109.5 . . ?
C20B C22B H22E 109.5 . . ?
H22D C22B H22E 109.5 . . ?
C20B C22B H22F 109.5 . . ?
H22D C22B H22F 109.5 . . ?
H22E C22B H22F 109.5 . . ?
N1B C24B C25B 110.8(11) . . ?
N1B C24B C27B 112.5(13) . . ?
C25B C24B C27B 108.9(11) . . ?
N1B C24B H24B 108.2 . . ?
C25B C24B H24B 108.2 . . ?
C27B C24B H24B 108.2 . . ?
O3B C25B O4B 122.8(12) . . ?
O3B C25B C24B 124.4(12) . . ?
O4B C25B C24B 112.7(11) . . ?
O4B C26B H26D 109.5 . . ?
O4B C26B H26E 109.5 . . ?
H26D C26B H26E 109.5 . . ?
O4B C26B H26F 109.5 . . ?
H26D C26B H26F 109.5 . . ?
H26E C26B H26F 109.5 . . ?
C28B C27B C24B 115.6(12) . . ?
C28B C27B H27C 108.4 . . ?
C24B C27B H27C 108.4 . . ?
C28B C27B H27D 108.4 . . ?
C24B C27B H27D 108.4 . . ?
H27C C27B H27D 107.4 . . ?
C29B C28B C33B 117.3 . . ?
C29B C28B C27B 120.4(10) . . ?
C33B C28B C27B 122.2(10) . . ?
C30B C29B C28B 121.3 . . ?
C30B C29B H29B 119.4 . . ?
C28B C29B H29B 119.4 . . ?
C29B C30B C31B 121.0 . . ?
C29B C30B H30B 119.5 . . ?
C31B C30B H30B 119.6 . . ?
C32B C31B C30B 118.1 . . ?
C32B C31B H31B 120.9 . . ?
C30B C31B H31B 121.0 . . ?
C31B C32B C33B 121.1 . . ?
C31B C32B H32B 119.4 . . ?
C33B C32B H32B 119.4 . . ?
C32B C33B C28B 121.2 . . ?
C32B C33B H33B 119.4 . . ?
C28B C33B H33B 119.5 . . ?
C23C N1C C24C 121.7(18) . . ?
C23C N1C H1C 119.1 . . ?
C24C N1C H1C 119.1 . . ?
C25C O4C C26C 116.7(19) . . ?
C6C C1C C2C 121.4(11) . . ?
C6C C1C C14C 95.6(9) . . ?
C2C C1C C14C 142.8(12) . . ?
C1C C2C C3C 117.3(12) . . ?
C1C C2C H2C 121.4 . . ?
C3C C2C H2C 121.4 . . ?
C4C C3C C2C 120.5(11) . . ?
C4C C3C C17C 119.4(13) . . ?
C2C C3C C17C 120.1(13) . . ?
C3C C4C C5C 123.1(12) . . ?
C3C C4C H4C 118.4 . . ?
C5C C4C H4C 118.4 . . ?
C6C C5C C4C 114.0(10) . . ?
C6C C5C C20C 123.9(12) . . ?
C4C C5C C20C 121.5(12) . . ?
C1C C6C C5C 123.7(10) . . ?
C1C C6C C7C 95.6(8) . . ?
C5C C6C C7C 140.7(11) . . ?
O1C C7C C6C 115.2(14) . . ?
O1C C7C C8C 110.9(12) . . ?
C6C C7C C8C 117.0(12) . . ?
O1C C7C C14C 111.5(12) . . ?
C6C C7C C14C 84.5(7) . . ?
C8C C7C C14C 115.5(15) . . ?
O2C C23C N1C 121.4(19) . . ?
O2C C23C C11C 122.2(18) . . ?
N1C C23C C11C 114.6(12) . . ?
C10C C11C C12C 117.6 . . ?
C10C C11C C23C 123.0(10) . . ?
C12C C11C C23C 119.3(10) . . ?
C13C C12C C11C 120.9 . . ?
C12C C13C C8C 121.7 . . ?
C9C C8C C13C 117.1 . . ?
C9C C8C C7C 120.2(8) . . ?
C13C C8C C7C 122.5(8) . . ?
C8C C9C C10C 121.2 . . ?
C11C C10C C9C 121.1 . . ?
C16C C14C C1C 116.2(13) . . ?
C16C C14C C15C 110.8(13) . . ?
C1C C14C C15C 114.3(15) . . ?
C16C C14C C7C 118.7(14) . . ?
C1C C14C C7C 83.9(7) . . ?
C15C C14C C7C 110.7(13) . . ?
C14C C15C H15G 109.5 . . ?
C14C C15C H15H 109.5 . . ?
H15G C15C H15H 109.5 . . ?
C14C C15C H15I 109.5 . . ?
H15G C15C H15I 109.5 . . ?
H15H C15C H15I 109.5 . . ?
C14C C16C H16G 109.5 . . ?
C14C C16C H16H 109.5 . . ?
H16G C16C H16H 109.5 . . ?
C14C C16C H16I 109.5 . . ?
H16G C16C H16I 109.5 . . ?
H16H C16C H16I 109.5 . . ?
C19C C17C C18C 112.5(16) . . ?
C19C C17C C3C 112.5(16) . . ?
C18C C17C C3C 110.6(15) . . ?
C19C C17C H17C 106.9 . . ?
C18C C17C H17C 106.9 . . ?
C3C C17C H17C 106.9 . . ?
C17C C18C H18G 109.5 . . ?
C17C C18C H18H 109.5 . . ?
H18G C18C H18H 109.5 . . ?
C17C C18C H18I 109.5 . . ?
H18G C18C H18I 109.5 . . ?
H18H C18C H18I 109.5 . . ?
C17C C19C H19G 109.5 . . ?
C17C C19C H19H 109.5 . . ?
H19G C19C H19H 109.5 . . ?
C17C C19C H19I 109.5 . . ?
H19G C19C H19I 109.5 . . ?
H19H C19C H19I 109.5 . . ?
C21C C20C C22C 108.9(15) . . ?
C21C C20C C5C 111.3(15) . . ?
C22C C20C C5C 111.0(16) . . ?
C21C C20C H20C 108.5 . . ?
C22C C20C H20C 108.5 . . ?
C5C C20C H20C 108.5 . . ?
C20C C21C H21G 109.5 . . ?
C20C C21C H21H 109.5 . . ?
H21G C21C H21H 109.5 . . ?
C20C C21C H21I 109.5 . . ?
H21G C21C H21I 109.5 . . ?
H21H C21C H21I 109.5 . . ?
C20C C22C H22G 109.5 . . ?
C20C C22C H22H 109.5 . . ?
H22G C22C H22H 109.5 . . ?
C20C C22C H22I 109.5 . . ?
H22G C22C H22I 109.5 . . ?
H22H C22C H22I 109.5 . . ?
N1C C24C C25C 114.5(15) . . ?
N1C C24C C27C 111.3(15) . . ?
C25C C24C C27C 112.0(14) . . ?
N1C C24C H24C 106.1 . . ?
C25C C24C H24C 106.1 . . ?
C27C C24C H24C 106.1 . . ?
O3C C25C O4C 121.7(16) . . ?
O3C C25C C24C 122.3(15) . . ?
O4C C25C C24C 115.6(14) . . ?
C28C C27C C24C 114.0(13) . . ?
C28C C27C H27E 108.7 . . ?
C24C C27C H27E 108.7 . . ?
C28C C27C H27F 108.7 . . ?
C24C C27C H27F 108.7 . . ?
H27E C27C H27F 107.6 . . ?
C29C C28C C33C 118.1 . . ?
C29C C28C C27C 121.5(11) . . ?
C33C C28C C27C 120.4(11) . . ?
C28C C29C C30C 120.6 . . ?
C31C C30C C29C 121.3 . . ?
C32C C31C C30C 118.1 . . ?
C31C C32C C33C 120.8 . . ?
C32C C33C C28C 121.1 . . ?
C23D N1D C24D 121.6(11) . . ?
C23D N1D H1D 119.2 . . ?
C24D N1D H1D 119.2 . . ?
C25D O4D C26D 118.2(12) . . ?
C6D C1D C2D 122.0(9) . . ?
C6D C1D C14D 95.8(7) . . ?
C2D C1D C14D 142.1(9) . . ?
C1D C2D C3D 117.4(9) . . ?
C1D C2D H2D 121.3 . . ?
C3D C2D H2D 121.3 . . ?
C4D C3D C2D 120.5(9) . . ?
C4D C3D C17D 122.2(10) . . ?
C2D C3D C17D 117.2(10) . . ?
C3D C4D C5D 122.2(10) . . ?
C3D C4D H4D 118.9 . . ?
C5D C4D H4D 118.9 . . ?
C6D C5D C4D 115.8(9) . . ?
C6D C5D C20D 123.2(10) . . ?
C4D C5D C20D 120.3(10) . . ?
C1D C6D C5D 121.8(8) . . ?
C1D C6D C7D 95.7(7) . . ?
C5D C6D C7D 142.3(9) . . ?
O1D C7D C6D 112.6(10) . . ?
O1D C7D C8D 110.3(7) . . ?
C6D C7D C8D 114.5(9) . . ?
O1D C7D C14D 111.2(8) . . ?
C6D C7D C14D 84.6(6) . . ?
C8D C7D C14D 121.4(9) . . ?
O2D C23D N1D 119.4(10) . . ?
O2D C23D C11D 121.5(10) . . ?
N1D C23D C11D 118.1(8) . . ?
C10D C11D C12D 117.6 . . ?
C10D C11D C23D 123.0(6) . . ?
C12D C11D C23D 118.5(7) . . ?
C13D C12D C11D 120.9 . . ?
C12D C13D C8D 121.7 . . ?
C9D C8D C13D 117.1 . . ?
C9D C8D C7D 120.7(5) . . ?
C13D C8D C7D 121.3(5) . . ?
C8D C9D C10D 121.2 . . ?
C11D C10D C9D 121.1 . . ?
C16D C14D C1D 114.7(10) . . ?
C16D C14D C15D 110.4(11) . . ?
C1D C14D C15D 114.0(11) . . ?
C16D C14D C7D 120.8(13) . . ?
C1D C14D C7D 83.9(6) . . ?
C15D C14D C7D 110.9(10) . . ?
C14D C15D H15J 109.5 . . ?
C14D C15D H15K 109.5 . . ?
H15J C15D H15K 109.5 . . ?
C14D C15D H15L 109.5 . . ?
H15J C15D H15L 109.5 . . ?
H15K C15D H15L 109.5 . . ?
C14D C16D H16J 109.5 . . ?
C14D C16D H16K 109.5 . . ?
H16J C16D H16K 109.5 . . ?
C14D C16D H16L 109.5 . . ?
H16J C16D H16L 109.5 . . ?
H16K C16D H16L 109.5 . . ?
C19D C17D C18D 116.2(14) . . ?
C19D C17D C3D 112.7(11) . . ?
C18D C17D C3D 109.9(11) . . ?
C19D C17D H17D 105.7 . . ?
C18D C17D H17D 105.7 . . ?
C3D C17D H17D 105.7 . . ?
C17D C18D H18J 109.5 . . ?
C17D C18D H18K 109.5 . . ?
H18J C18D H18K 109.5 . . ?
C17D C18D H18L 109.5 . . ?
H18J C18D H18L 109.5 . . ?
H18K C18D H18L 109.5 . . ?
C17D C19D H19J 109.5 . . ?
C17D C19D H19K 109.5 . . ?
H19J C19D H19K 109.5 . . ?
C17D C19D H19L 109.5 . . ?
H19J C19D H19L 109.5 . . ?
H19K C19D H19L 109.5 . . ?
C21D C20D C22D 111.1(13) . . ?
C21D C20D C5D 110.9(13) . . ?
C22D C20D C5D 108.5(12) . . ?
C21D C20D H20D 108.7 . . ?
C22D C20D H20D 108.7 . . ?
C5D C20D H20D 108.7 . . ?
C20D C21D H21J 109.5 . . ?
C20D C21D H21K 109.5 . . ?
H21J C21D H21K 109.5 . . ?
C20D C21D H21L 109.5 . . ?
H21J C21D H21L 109.5 . . ?
H21K C21D H21L 109.5 . . ?
C20D C22D H22J 109.5 . . ?
C20D C22D H22K 109.5 . . ?
H22J C22D H22K 109.5 . . ?
C20D C22D H22L 109.5 . . ?
H22J C22D H22L 109.5 . . ?
H22K C22D H22L 109.5 . . ?
N1D C24D C25D 114.8(10) . . ?
N1D C24D C27D 109.9(11) . . ?
C25D C24D C27D 110.2(10) . . ?
N1D C24D H24D 107.2 . . ?
C25D C24D H24D 107.2 . . ?
C27D C24D H24D 107.2 . . ?
O3D C25D O4D 125.5(11) . . ?
O3D C25D C24D 120.6(10) . . ?
O4D C25D C24D 113.1(9) . . ?
C28D C27D C24D 110.3(9) . . ?
C28D C27D H27G 109.6 . . ?
C24D C27D H27G 109.6 . . ?
C28D C27D H27H 109.6 . . ?
C24D C27D H27H 109.6 . . ?
H27G C27D H27H 108.1 . . ?
C29D C28D C33D 118.1 . . ?
C29D C28D C27D 121.5(8) . . ?
C33D C28D C27D 120.4(8) . . ?
C28D C29D C30D 120.6 . . ?
C31D C30D C29D 121.3 . . ?
C32D C31D C30D 118.2 . . ?
C31D C32D C33D 120.8 . . ?
C32D C33D C28D 121.1 . . ?

loop_
_geom_bond_atom_site_label_1
_geom_bond_atom_site_label_2
_geom_bond_distance
_geom_bond_site_symmetry_2
_geom_bond_publ_flag
N1A C23A 1.331(7) . ?
N1A C24A 1.450(8) . ?
N1A H1A 0.8600 . ?
O1A C7A 1.216(8) . ?
O2A C23A 1.226(8) . ?
O3A C25A 1.185(8) . ?
O4A C25A 1.286(8) . ?
O4A C26A 1.430(8) . ?
C1A C2A 1.381(8) . ?
C1A C6A 1.384(8) . ?
C1A C14A 1.492(8) . ?
C2A C3A 1.366(9) . ?
C2A H2A 0.9300 . ?
C3A C4A 1.381(8) . ?
C3A C17A 1.499(8) . ?
C4A C5A 1.408(8) . ?
C4A H4A 0.9300 . ?
C5A C6A 1.376(8) . ?
C5A C20A 1.514(8) . ?
C6A C7A 1.506(8) . ?
C7A C8A 1.471(6) . ?
C23A C11A 1.484(7) . ?
C11A C10A 1.3814 . ?
C11A C12A 1.3903 . ?
C12A C13A 1.3605 . ?
C12A H12A 0.9296 . ?
C13A C8A 1.3829 . ?
C13A H13A 0.9293 . ?
C8A C9A 1.3868 . ?
C9A C10A 1.3747 . ?
C9A H9A 0.9297 . ?
C10A H10A 0.9293 . ?
C14A C15A 1.511(10) . ?
C14A C16A 1.515(10) . ?
C14A H14A 0.9800 . ?
C15A H15A 0.9600 . ?
C15A H15B 0.9600 . ?
C15A H15C 0.9600 . ?
C16A H16A 0.9600 . ?
C16A H16B 0.9600 . ?
C16A H16C 0.9600 . ?
C17A C19A 1.454(10) . ?
C17A C18A 1.495(9) . ?
C17A H17A 0.9800 . ?
C18A H18A 0.9600 . ?
C18A H18B 0.9600 . ?
C18A H18C 0.9600 . ?
C19A H19A 0.9600 . ?
C19A H19B 0.9600 . ?
C19A H19C 0.9600 . ?
C20A C21A 1.498(9) . ?
C20A C22A 1.505(9) . ?
C20A H20A 0.9800 . ?
C21A H21A 0.9600 . ?
C21A H21B 0.9600 . ?
C21A H21C 0.9600 . ?
C22A H22A 0.9600 . ?
C22A H22B 0.9600 . ?
C22A H22C 0.9600 . ?
C24A C25A 1.502(8) . ?
C24A C27A 1.515(8) . ?
C24A H24A 0.9800 . ?
C26A H26A 0.9600 . ?
C26A H26B 0.9600 . ?
C26A H26C 0.9600 . ?
C27A C28A 1.488(8) . ?
C27A H27A 0.9700 . ?
C27A H27B 0.9700 . ?
C28A C29A 1.3745 . ?
C28A C33A 1.3837 . ?
C29A C30A 1.3695 . ?
C29A H29A 0.9303 . ?
C30A C31A 1.3776 . ?
C30A H30A 0.9295 . ?
C31A C32A 1.3609 . ?
C31A H31A 0.9295 . ?
C32A C33A 1.3719 . ?
C32A H32A 0.9304 . ?
C33A H33A 0.9294 . ?
N1B C23B 1.334(9) . ?
N1B C24B 1.445(10) . ?
N1B H1B 0.8600 . ?
O1B C7B 1.225(9) . ?
O2B C23B 1.223(9) . ?
O3B C25B 1.185(9) . ?
O4B C25B 1.302(9) . ?
O4B C26B 1.443(10) . ?
C1B C2B 1.385(9) . ?
C1B C6B 1.394(9) . ?
C1B C14B 1.495(9) . ?
C2B C3B 1.366(9) . ?
C2B H2B 0.9300 . ?
C3B C4B 1.372(9) . ?
C3B C17B 1.493(9) . ?
C4B C5B 1.411(9) . ?
C4B H4B 0.9300 . ?
C5B C6B 1.380(9) . ?
C5B C20B 1.521(9) . ?
C6B C7B 1.491(9) . ?
C7B C8B 1.476(8) . ?
C23B C11B 1.488(8) . ?
C11B C10B 1.3814 . ?
C11B C12B 1.3901 . ?
C12B C13B 1.3605 . ?
C12B H12B 0.9297 . ?
C12B H12D 0.9949 . ?
C13B C8B 1.3828 . ?
C13B H13B 0.9295 . ?
C13B H13D 1.1098 . ?
C8B C9B 1.3868 . ?
C9B C10B 1.3748 . ?
C9B H9B 0.9297 . ?
C9B H9D 1.0436 . ?
C10B H10B 0.9292 . ?
C10B H10D 0.8826 . ?
C14B C15B 1.515(10) . ?
C14B C16B 1.524(10) . ?
C14B H14B 0.9800 . ?
C15B H15D 0.9600 . ?
C15B H15E 0.9600 . ?
C15B H15F 0.9600 . ?
C16B H16D 0.9600 . ?
C16B H16E 0.9600 . ?
C16B H16F 0.9600 . ?
C17B C19B 1.430(10) . ?
C17B C18B 1.490(10) . ?
C17B H17B 0.9800 . ?
C18B H18D 0.9600 . ?
C18B H18E 0.9600 . ?
C18B H18F 0.9600 . ?
C19B H19D 0.9600 . ?
C19B H19E 0.9600 . ?
C19B H19F 0.9600 . ?
C20B C21B 1.496(10) . ?
C20B C22B 1.515(10) . ?
C20B H20B 0.9800 . ?
C21B H21D 0.9600 . ?
C21B H21E 0.9600 . ?
C21B H21F 0.9600 . ?
C22B H22D 0.9600 . ?
C22B H22E 0.9600 . ?
C22B H22F 0.9600 . ?
C24B C25B 1.515(9) . ?
C24B C27B 1.521(10) . ?
C24B H24B 0.9800 . ?
C26B H26D 0.9600 . ?
C26B H26E 0.9600 . ?
C26B H26F 0.9600 . ?
C27B C28B 1.488(9) . ?
C27B H27C 0.9700 . ?
C27B H27D 0.9700 . ?
C28B C29B 1.3746 . ?
C28B C33B 1.3835 . ?
C29B C30B 1.3692 . ?
C29B H29B 0.9302 . ?
C30B C31B 1.3774 . ?
C30B H30B 0.9296 . ?
C31B C32B 1.3609 . ?
C31B H31B 0.9295 . ?
C32B C33B 1.3716 . ?
C32B H32B 0.9303 . ?
C33B H33B 0.9296 . ?
N1C C23C 1.347(10) . ?
N1C C24C 1.433(11) . ?
N1C H1C 0.8600 . ?
O1C C7C 1.405(10) . ?
O2C C23C 1.233(10) . ?
O3C C25C 1.218(10) . ?
O4C C25C 1.315(10) . ?
O4C C26C 1.434(11) . ?
C1C C6C 1.354(9) . ?
C1C C2C 1.372(9) . ?
C1C C14C 1.523(9) . ?
C2C C3C 1.384(10) . ?
C2C H2C 0.9300 . ?
C3C C4C 1.366(10) . ?
C3C C17C 1.536(10) . ?
C4C C5C 1.402(10) . ?
C4C H4C 0.9300 . ?
C5C C6C 1.380(9) . ?
C5C C20C 1.516(10) . ?
C6C C7C 1.514(9) . ?
C7C C8C 1.514(9) . ?
C7C C14C 1.656(10) . ?
C23C C11C 1.483(9) . ?
C11C C10C 1.3669 . ?
C11C C12C 1.3740 . ?
C12C C13C 1.3572 . ?
C12C H12C 0.9299 . ?
C13C C8C 1.3813 . ?
C13C H13C 0.9294 . ?
C8C C9C 1.3600 . ?
C9C C10C 1.3784 . ?
C9C H9C 0.9298 . ?
C10C H10C 0.9294 . ?
C14C C16C 1.493(10) . ?
C14C C15C 1.523(10) . ?
C15C H15G 0.9600 . ?
C15C H15H 0.9600 . ?
C15C H15I 0.9600 . ?
C16C H16G 0.9600 . ?
C16C H16H 0.9600 . ?
C16C H16I 0.9600 . ?
C17C C19C 1.459(11) . ?
C17C C18C 1.477(11) . ?
C17C H17C 0.9800 . ?
C18C H18G 0.9600 . ?
C18C H18H 0.9600 . ?
C18C H18I 0.9600 . ?
C19C H19G 0.9600 . ?
C19C H19H 0.9600 . ?
C19C H19I 0.9600 . ?
C20C C21C 1.510(11) . ?
C20C C22C 1.511(11) . ?
C20C H20C 0.9800 . ?
C21C H21G 0.9600 . ?
C21C H21H 0.9600 . ?
C21C H21I 0.9600 . ?
C22C H22G 0.9600 . ?
C22C H22H 0.9600 . ?
C22C H22I 0.9600 . ?
C24C C25C 1.490(10) . ?
C24C C27C 1.519(10) . ?
C24C H24C 0.9800 . ?
C27C C28C 1.480(9) . ?
C27C H27E 0.9700 . ?
C27C H27F 0.9700 . ?
C28C C29C 1.3679 . ?
C28C C33C 1.3764 . ?
C29C C30C 1.3757 . ?
C29C H29C 0.9303 . ?
C30C C31C 1.3699 . ?
C30C H30C 0.9293 . ?
C31C C32C 1.3663 . ?
C31C H31C 0.9296 . ?
C32C C33C 1.3738 . ?
C32C H32C 0.9303 . ?
C33C H33C 0.9293 . ?
N1D C23D 1.342(9) . ?
N1D C24D 1.437(9) . ?
N1D H1D 0.8600 . ?
O1D C7D 1.414(8) . ?
O2D C23D 1.234(9) . ?
O3D C25D 1.231(9) . ?
O4D C25D 1.331(9) . ?
O4D C26D 1.441(9) . ?
C1D C6D 1.357(9) . ?
C1D C2D 1.368(9) . ?
C1D C14D 1.521(9) . ?
C2D C3D 1.379(9) . ?
C2D H2D 0.9300 . ?
C3D C4D 1.359(9) . ?
C3D C17D 1.536(9) . ?
C4D C5D 1.398(9) . ?
C4D H4D 0.9300 . ?
C5D C6D 1.374(8) . ?
C5D C20D 1.518(9) . ?
C6D C7D 1.513(8) . ?
C7D C8D 1.520(8) . ?
C7D C14D 1.660(9) . ?
C23D C11D 1.484(7) . ?
C11D C10D 1.3669 . ?
C11D C12D 1.3740 . ?
C12D C13D 1.3574 . ?
C12D H12D 0.9297 . ?
C13D C8D 1.3814 . ?
C13D H13D 0.9293 . ?
C8D C9D 1.3598 . ?
C9D C10D 1.3785 . ?
C9D H9D 0.9299 . ?
C10D H10D 0.9294 . ?
C14D C16D 1.496(9) . ?
C14D C15D 1.524(10) . ?
C15D H15J 0.9600 . ?
C15D H15K 0.9600 . ?
C15D H15L 0.9600 . ?
C16D H16J 0.9600 . ?
C16D H16K 0.9600 . ?
C16D H16L 0.9600 . ?
C17D C19D 1.444(10) . ?
C17D C18D 1.463(10) . ?
C17D H17D 0.9800 . ?
C18D H18J 0.9600 . ?
C18D H18K 0.9600 . ?
C18D H18L 0.9600 . ?
C19D H19J 0.9600 . ?
C19D H19K 0.9600 . ?
C19D H19L 0.9600 . ?
C20D C21D 1.500(10) . ?
C20D C22D 1.514(10) . ?
C20D H20D 0.9800 . ?
C21D H21J 0.9600 . ?
C21D H21K 0.9600 . ?
C21D H21L 0.9600 . ?
C22D H22J 0.9600 . ?
C22D H22K 0.9600 . ?
C22D H22L 0.9600 . ?
C24D C25D 1.496(9) . ?
C24D C27D 1.528(9) . ?
C24D H24D 0.9800 . ?
C26D H26J 0.9600 . ?
C26D H26K 0.9600 . ?
C26D H26L 0.9600 . ?
C27D C28D 1.480(8) . ?
C27D H27G 0.9700 . ?
C27D H27H 0.9700 . ?
C28D C29D 1.3680 . ?
C28D C33D 1.3765 . ?
C29D C30D 1.3755 . ?
C29D H29D 0.9304 . ?
C30D C31D 1.3699 . ?
C30D H30D 0.9294 . ?
C31D C32D 1.3665 . ?
C31D H31D 0.9296 . ?
C32D C33D 1.3736 . ?
C32D H32D 0.9304 . ?
C33D H33D 0.9295 . ?
